data_7709679
loop_
_publ_author_name
'Sierra, Miguel A.'
'GOMEZ GALLEGO, MAR'
'Ramirez de Arellano, Carmen'
'Lorenzo-Aparicio, Carmen'

_publ_section_title
;
 Phosphorescent Ir(III) Complexes derived from Purine Nucleobases
;
_journal_name_full 'Dalton Transactions'
_journal_paper_doi 10.1039/D1DT04148G
_journal_year 2022
_chemical_formula_sum 'C30 H30 Cl7 Ir N8 O S'
_chemical_formula_weight 991.03
_space_group_crystal_system triclinic
_space_group_IT_number 2
_space_group_name_Hall '-P 1'
_space_group_name_H-M_alt 'P -1'
_atom_sites_solution_hydrogens geom
_atom_sites_solution_primary dual
_audit_creation_method SHELXL-2018/3
_audit_update_record
;
2021-07-19 deposited with the CCDC.	2022-03-07 downloaded from the CCDC.
;
_cell_angle_alpha 77.294(2)
_cell_angle_beta 86.494(2)
_cell_angle_gamma 64.175(2)
_cell_formula_units_Z 2
_cell_length_a 12.1739(6)
_cell_length_b 12.8902(6)
_cell_length_c 12.9625(6)
_cell_measurement_reflns_used 9272
_cell_measurement_temperature 120(2)
_cell_measurement_theta_max 33.14
_cell_measurement_theta_min 2.32
_cell_volume 1784.75(15)
_computing_cell_refinement 'Bruker SAINT'
_computing_data_collection 'Bruker APEX3'
_computing_data_reduction 'Bruker SAINT'
_computing_molecular_graphics 'CrystalMaker 9.2.9f1 (1994-2019)'
_computing_publication_material 'SHELXL-2018/3 (Sheldrick, 2018)'
_computing_structure_refinement 'SHELXL-2018/3 (Sheldrick, 2018)'
_computing_structure_solution 'SHELXT 2018/2 (Sheldrick, 2018)'
_diffrn_ambient_temperature 120(2)
_diffrn_measured_fraction_theta_full 0.999
_diffrn_measured_fraction_theta_max 0.999
_diffrn_measurement_device_type 'Bruker APEX-II CCD'
_diffrn_measurement_method '\f and \w scans'
_diffrn_radiation_type MoK\a
_diffrn_radiation_wavelength 0.71073
_diffrn_reflns_av_R_equivalents 0.0391
_diffrn_reflns_av_unetI/netI 0.0158
_diffrn_reflns_Laue_measured_fraction_full 0.999
_diffrn_reflns_Laue_measured_fraction_max 0.999
_diffrn_reflns_limit_h_max 18
_diffrn_reflns_limit_h_min -18
_diffrn_reflns_limit_k_max 19
_diffrn_reflns_limit_k_min -19
_diffrn_reflns_limit_l_max 19
_diffrn_reflns_limit_l_min -19
_diffrn_reflns_number 181279
_diffrn_reflns_point_group_measured_fraction_full 0.999
_diffrn_reflns_point_group_measured_fraction_max 0.999
_diffrn_reflns_theta_full 30.000
_diffrn_reflns_theta_max 33.157
_diffrn_reflns_theta_min 2.413
_exptl_absorpt_coefficient_mu 4.363
_exptl_absorpt_correction_T_max 1.0000
_exptl_absorpt_correction_T_min 0.8894
_exptl_absorpt_correction_type multi-scan
_exptl_absorpt_process_details 'SADABS-2016/2, Bruker AXS'
_exptl_crystal_colour orange
_exptl_crystal_density_diffrn 1.844
_exptl_crystal_description prism
_exptl_crystal_F_000 972
_exptl_crystal_size_max 0.20
_exptl_crystal_size_mid 0.18
_exptl_crystal_size_min 0.16
_refine_diff_density_max 1.067
_refine_diff_density_min -1.138
_refine_diff_density_rms 0.079
_refine_ls_extinction_method none
_refine_ls_goodness_of_fit_ref 1.060
_refine_ls_hydrogen_treatment constr
_refine_ls_matrix_type full
_refine_ls_number_parameters 437
_refine_ls_number_reflns 13618
_refine_ls_number_restraints 0
_refine_ls_restrained_S_all 1.060
_refine_ls_R_factor_all 0.0169
_refine_ls_R_factor_gt 0.0160
_refine_ls_shift/su_max 0.003
_refine_ls_shift/su_mean 0.000
_refine_ls_structure_factor_coef Fsqd
_refine_ls_weighting_details 'w=1/[\s^2^(Fo^2^)+(0.0140P)^2^+1.4734P] where P=(Fo^2^+2Fc^2^)/3'
_refine_ls_weighting_scheme calc
_refine_ls_wR_factor_gt 0.0372
_refine_ls_wR_factor_ref 0.0375
_reflns_Friedel_coverage 0.000
_reflns_number_gt 13223
_reflns_number_total 13618
_reflns_threshold_expression 'I > 2\s(I)'
_cod_data_source_file d1dt04148g2.cif
_cod_data_source_block MAS_clz516
_cod_database_code 7709679
_shelx_shelxl_version_number 2018/3
_shelx_space_group_comment
; 
The symmetry employed for this shelxl refinement is uniquely defined 
by the following loop, which should always be used as a source of 
symmetry information in preference to the above space-group names. 
They are only intended as comments. 
;

loop_
_space_group_symop_operation_xyz
'x, y, z'
'-x, -y, -z'

loop_
_atom_site_label
_atom_site_type_symbol
_atom_site_fract_x
_atom_site_fract_y
_atom_site_fract_z
_atom_site_U_iso_or_equiv
_atom_site_adp_type
_atom_site_occupancy
_atom_site_site_symmetry_order
_atom_site_calc_flag
_atom_site_refinement_flags_posn
_atom_site_refinement_flags_adp
_atom_site_refinement_flags_occupancy
_atom_site_disorder_assembly
_atom_site_disorder_group
Ir1 Ir 0.52298(2) 0.78640(2) 0.23025(2) 0.01029(1) Uani 1 1 d . . . . .
Cl1 Cl 0.55089(3) 0.83693(3) 0.03763(2) 0.01483(5) Uani 1 1 d . . . . .
S1 S 0.32499(3) 0.94423(3) 0.21152(2) 0.01292(5) Uani 1 1 d . . . . .
O1 O 0.23203(9) 0.92384(9) 0.28187(8) 0.01807(18) Uani 1 1 d . . . . .
C1 C 0.26118(14) 0.99325(13) 0.07973(11) 0.0211(3) Uani 1 1 d . . . . .
H1A H 0.305582 1.032340 0.034325 0.032 Uiso 1 1 calc R U . . .
H1B H 0.174961 1.048995 0.079460 0.032 Uiso 1 1 calc R U . . .
H1C H 0.267953 0.925335 0.052989 0.032 Uiso 1 1 calc R U . . .
C2 C 0.32242(14) 1.07930(12) 0.22668(12) 0.0198(2) Uani 1 1 d . . . . .
H2A H 0.377156 1.099672 0.176497 0.030 Uiso 1 1 calc R U . . .
H2B H 0.349603 1.070333 0.299072 0.030 Uiso 1 1 calc R U . . .
H2C H 0.239091 1.142197 0.212806 0.030 Uiso 1 1 calc R U . . .
N11 N 0.59588(10) 0.88867(10) 0.27311(8) 0.01269(18) Uani 1 1 d . . . . .
C12 C 0.63229(13) 0.96174(12) 0.20344(10) 0.0152(2) Uani 1 1 d . . . . .
H12 H 0.619660 0.967433 0.130414 0.018 Uiso 1 1 calc R U . . .
N13 N 0.68379(11) 1.02610(10) 0.22696(9) 0.0157(2) Uani 1 1 d . . . . .
C14 C 0.69783(12) 1.01224(11) 0.33155(10) 0.0137(2) Uani 1 1 d . . . . .
C15 C 0.66204(12) 0.94126(11) 0.41158(10) 0.0135(2) Uani 1 1 d . . . . .
C16 C 0.60901(12) 0.87616(11) 0.38015(10) 0.0124(2) Uani 1 1 d . . . . .
N17 N 0.68842(11) 0.95155(11) 0.51045(9) 0.0170(2) Uani 1 1 d . . . . .
C18 C 0.73844(13) 1.02592(13) 0.48845(11) 0.0181(2) Uani 1 1 d . . . . .
H18 H 0.766104 1.050233 0.541647 0.022 Uiso 1 1 calc R U . . .
N19 N 0.74720(11) 1.06528(10) 0.38241(9) 0.01542(19) Uani 1 1 d . . . . .
C21 C 0.56419(12) 0.79693(11) 0.44514(10) 0.0129(2) Uani 1 1 d . . . . .
C22 C 0.51364(11) 0.74493(11) 0.38802(10) 0.0125(2) Uani 1 1 d . . . . .
C23 C 0.46626(13) 0.66977(12) 0.44717(11) 0.0159(2) Uani 1 1 d . . . . .
H23 H 0.431698 0.633290 0.411569 0.019 Uiso 1 1 calc R U . . .
C24 C 0.46907(13) 0.64780(12) 0.55707(11) 0.0179(2) Uani 1 1 d . . . . .
H24 H 0.436227 0.596722 0.595524 0.021 Uiso 1 1 calc R U . . .
C25 C 0.51956(14) 0.69983(13) 0.61180(11) 0.0191(2) Uani 1 1 d . . . . .
H25 H 0.520998 0.684079 0.686948 0.023 Uiso 1 1 calc R U . . .
C26 C 0.56751(13) 0.77446(12) 0.55614(10) 0.0165(2) Uani 1 1 d . . . . .
H26 H 0.602252 0.810018 0.592699 0.020 Uiso 1 1 calc R U . . .
C27 C 0.79806(13) 1.14786(12) 0.33326(12) 0.0180(2) Uani 1 1 d . . . . .
H27A H 0.773848 1.211093 0.373381 0.022 Uiso 1 1 calc R U . . .
H27B H 0.763217 1.185058 0.260151 0.022 Uiso 1 1 calc R U . . .
C28 C 0.93585(15) 1.08794(16) 0.33024(15) 0.0299(3) Uani 1 1 d . . . . .
H28A H 0.960347 1.024757 0.291147 0.045 Uiso 1 1 calc R U . . .
H28B H 0.970976 1.054412 0.402654 0.045 Uiso 1 1 calc R U . . .
H28C H 0.965484 1.145825 0.294954 0.045 Uiso 1 1 calc R U . . .
N31 N 0.47063(10) 0.66393(9) 0.19893(8) 0.01217(18) Uani 1 1 d . . . . .
C32 C 0.35351(12) 0.68260(11) 0.18515(10) 0.0143(2) Uani 1 1 d . . . . .
H32 H 0.291611 0.754142 0.199140 0.017 Uiso 1 1 calc R U . . .
N33 N 0.31649(10) 0.61119(10) 0.15412(9) 0.01450(19) Uani 1 1 d . . . . .
C34 C 0.40954(12) 0.51287(11) 0.13645(10) 0.0124(2) Uani 1 1 d . . . . .
C35 C 0.53401(12) 0.48047(11) 0.15217(10) 0.0126(2) Uani 1 1 d . . . . .
C36 C 0.56522(11) 0.56000(11) 0.18653(10) 0.0120(2) Uani 1 1 d . . . . .
N37 N 0.60352(11) 0.37140(10) 0.12711(9) 0.01496(19) Uani 1 1 d . . . . .
C38 C 0.52158(13) 0.34195(12) 0.09713(11) 0.0157(2) Uani 1 1 d . . . . .
H38 H 0.542711 0.270415 0.074738 0.019 Uiso 1 1 calc R U . . .
N39 N 0.40283(10) 0.42358(10) 0.10100(9) 0.01363(18) Uani 1 1 d . . . . .
C41 C 0.68555(12) 0.54623(11) 0.21262(10) 0.0129(2) Uani 1 1 d . . . . .
C42 C 0.68724(12) 0.64473(11) 0.24214(10) 0.0131(2) Uani 1 1 d . . . . .
C43 C 0.80089(12) 0.63363(12) 0.27275(11) 0.0171(2) Uani 1 1 d . . . . .
H43 H 0.805787 0.697600 0.293872 0.021 Uiso 1 1 calc R U . . .
C44 C 0.90678(13) 0.53044(13) 0.27272(12) 0.0196(2) Uani 1 1 d . . . . .
H44 H 0.982724 0.524871 0.294212 0.024 Uiso 1 1 calc R U . . .
C45 C 0.90299(13) 0.43492(13) 0.24156(12) 0.0192(2) Uani 1 1 d . . . . .
H45 H 0.976054 0.365302 0.241167 0.023 Uiso 1 1 calc R U . . .
C46 C 0.79213(12) 0.44212(12) 0.21120(11) 0.0161(2) Uani 1 1 d . . . . .
H46 H 0.788314 0.377806 0.189811 0.019 Uiso 1 1 calc R U . . .
C47 C 0.28992(13) 0.41979(13) 0.07278(12) 0.0185(2) Uani 1 1 d . . . . .
H47A H 0.310319 0.355034 0.035139 0.022 Uiso 1 1 calc R U . . .
H47B H 0.238082 0.494880 0.024190 0.022 Uiso 1 1 calc R U . . .
C48 C 0.21941(15) 0.40076(15) 0.16967(14) 0.0257(3) Uani 1 1 d . . . . .
H48A H 0.143529 0.401152 0.147884 0.039 Uiso 1 1 calc R U . . .
H48B H 0.200022 0.464200 0.207586 0.039 Uiso 1 1 calc R U . . .
H48C H 0.269029 0.324623 0.216271 0.039 Uiso 1 1 calc R U . . .
C51 C 0.04328(15) 0.75286(16) 0.06281(14) 0.0281(3) Uani 1 1 d . . . . .
H51 H 0.116313 0.689635 0.106266 0.034 Uiso 1 1 calc R U . . .
Cl2 Cl 0.09312(5) 0.83642(5) -0.03836(4) 0.04314(11) Uani 1 1 d . . . . .
Cl3 Cl -0.05412(5) 0.84263(5) 0.14543(4) 0.03860(10) Uani 1 1 d . . . . .
Cl4 Cl -0.03148(5) 0.68536(5) 0.00925(5) 0.04311(11) Uani 1 1 d . . . . .
C52 C 0.11277(15) 0.64745(15) 0.48352(13) 0.0242(3) Uani 1 1 d . . . . .
H52 H 0.141085 0.630350 0.558799 0.029 Uiso 1 1 calc R U . . .
Cl5 Cl 0.14442(5) 0.76308(4) 0.41133(4) 0.03224(8) Uani 1 1 d . . . . .
Cl6 Cl -0.04460(4) 0.68711(6) 0.48060(5) 0.04704(13) Uani 1 1 d . . . . .
Cl7 Cl 0.19387(6) 0.51960(4) 0.43301(5) 0.04534(12) Uani 1 1 d . . . . .

loop_
_atom_site_aniso_label
_atom_site_aniso_U_11
_atom_site_aniso_U_22
_atom_site_aniso_U_33
_atom_site_aniso_U_23
_atom_site_aniso_U_13
_atom_site_aniso_U_12
Ir1 0.01315(2) 0.00986(2) 0.00946(2) -0.00295(1) 0.00084(1) -0.00607(2)
Cl1 0.02152(14) 0.01451(12) 0.01083(11) -0.00429(9) 0.00205(10) -0.00940(11)
S1 0.01563(13) 0.01111(12) 0.01206(12) -0.00336(10) 0.00127(10) -0.00552(10)
O1 0.0177(4) 0.0178(4) 0.0196(4) -0.0045(4) 0.0052(4) -0.0089(4)
C1 0.0221(6) 0.0210(6) 0.0151(6) -0.0031(5) -0.0035(5) -0.0045(5)
C2 0.0248(7) 0.0129(5) 0.0228(6) -0.0062(5) 0.0037(5) -0.0085(5)
N11 0.0166(5) 0.0127(4) 0.0110(4) -0.0036(3) 0.0014(4) -0.0080(4)
C12 0.0226(6) 0.0163(5) 0.0113(5) -0.0043(4) 0.0016(4) -0.0121(5)
N13 0.0217(5) 0.0166(5) 0.0133(5) -0.0043(4) 0.0016(4) -0.0121(4)
C14 0.0149(5) 0.0138(5) 0.0150(5) -0.0052(4) 0.0009(4) -0.0076(4)
C15 0.0156(5) 0.0143(5) 0.0124(5) -0.0048(4) 0.0011(4) -0.0072(4)
C16 0.0146(5) 0.0127(5) 0.0107(5) -0.0034(4) 0.0004(4) -0.0061(4)
N17 0.0215(5) 0.0198(5) 0.0134(5) -0.0058(4) -0.0005(4) -0.0112(4)
C18 0.0217(6) 0.0212(6) 0.0152(5) -0.0071(5) -0.0001(5) -0.0111(5)
N19 0.0183(5) 0.0158(5) 0.0161(5) -0.0052(4) -0.0001(4) -0.0101(4)
C21 0.0147(5) 0.0125(5) 0.0112(5) -0.0023(4) 0.0014(4) -0.0060(4)
C22 0.0138(5) 0.0121(5) 0.0117(5) -0.0022(4) 0.0010(4) -0.0058(4)
C23 0.0188(6) 0.0152(5) 0.0154(5) -0.0026(4) 0.0026(4) -0.0094(5)
C24 0.0219(6) 0.0171(6) 0.0151(5) -0.0006(4) 0.0038(5) -0.0105(5)
C25 0.0244(7) 0.0201(6) 0.0118(5) -0.0010(4) 0.0019(5) -0.0099(5)
C26 0.0207(6) 0.0175(6) 0.0118(5) -0.0027(4) 0.0003(4) -0.0091(5)
C27 0.0192(6) 0.0169(6) 0.0221(6) -0.0047(5) 0.0007(5) -0.0113(5)
C28 0.0200(7) 0.0303(8) 0.0366(9) 0.0007(7) 0.0022(6) -0.0120(6)
N31 0.0139(4) 0.0110(4) 0.0125(4) -0.0031(3) 0.0010(3) -0.0060(4)
C32 0.0146(5) 0.0125(5) 0.0169(5) -0.0047(4) 0.0005(4) -0.0061(4)
N33 0.0143(5) 0.0125(4) 0.0181(5) -0.0056(4) 0.0005(4) -0.0060(4)
C34 0.0154(5) 0.0112(5) 0.0123(5) -0.0033(4) 0.0009(4) -0.0070(4)
C35 0.0151(5) 0.0117(5) 0.0123(5) -0.0038(4) 0.0017(4) -0.0067(4)
C36 0.0142(5) 0.0113(5) 0.0112(5) -0.0026(4) 0.0015(4) -0.0061(4)
N37 0.0164(5) 0.0125(4) 0.0168(5) -0.0058(4) 0.0023(4) -0.0059(4)
C38 0.0188(6) 0.0136(5) 0.0159(5) -0.0062(4) 0.0016(4) -0.0067(5)
N39 0.0163(5) 0.0131(4) 0.0144(4) -0.0059(4) 0.0011(4) -0.0077(4)
C41 0.0134(5) 0.0126(5) 0.0130(5) -0.0025(4) 0.0016(4) -0.0062(4)
C42 0.0146(5) 0.0137(5) 0.0121(5) -0.0030(4) 0.0017(4) -0.0073(4)
C43 0.0157(6) 0.0179(6) 0.0208(6) -0.0059(5) 0.0010(5) -0.0091(5)
C44 0.0146(6) 0.0214(6) 0.0236(6) -0.0052(5) 0.0001(5) -0.0082(5)
C45 0.0142(5) 0.0175(6) 0.0243(6) -0.0046(5) 0.0022(5) -0.0054(5)
C46 0.0155(5) 0.0136(5) 0.0188(6) -0.0036(4) 0.0020(4) -0.0062(4)
C47 0.0179(6) 0.0199(6) 0.0225(6) -0.0107(5) -0.0002(5) -0.0097(5)
C48 0.0241(7) 0.0285(7) 0.0333(8) -0.0122(6) 0.0076(6) -0.0177(6)
C51 0.0210(7) 0.0293(8) 0.0277(8) -0.0042(6) -0.0039(6) -0.0055(6)
Cl2 0.0322(2) 0.0537(3) 0.0362(2) -0.0027(2) 0.00774(18) -0.0161(2)
Cl3 0.0445(3) 0.0458(3) 0.0299(2) -0.01628(19) 0.00854(18) -0.0206(2)
Cl4 0.0456(3) 0.0339(2) 0.0493(3) -0.0140(2) -0.0118(2) -0.0127(2)
C52 0.0224(7) 0.0270(7) 0.0242(7) -0.0030(6) 0.0002(5) -0.0128(6)
Cl5 0.0420(2) 0.03062(19) 0.0320(2) -0.00479(16) 0.00181(17) -0.02381(18)
Cl6 0.0236(2) 0.0661(4) 0.0484(3) -0.0015(3) -0.00037(19) -0.0215(2)
Cl7 0.0555(3) 0.0271(2) 0.0497(3) -0.0107(2) 0.0089(2) -0.0144(2)

loop_
_atom_type_symbol
_atom_type_description
_atom_type_scat_dispersion_real
_atom_type_scat_dispersion_imag
_atom_type_scat_source
C C 0.0033 0.0016 'International Tables Vol C Tables 4.2.6.8 and 6.1.1.4'
H H 0.0000 0.0000 'International Tables Vol C Tables 4.2.6.8 and 6.1.1.4'
Cl Cl 0.1484 0.1585 'International Tables Vol C Tables 4.2.6.8 and 6.1.1.4'
Ir Ir -1.4442 7.9887 'International Tables Vol C Tables 4.2.6.8 and 6.1.1.4'
N N 0.0061 0.0033 'International Tables Vol C Tables 4.2.6.8 and 6.1.1.4'
O O 0.0106 0.0060 'International Tables Vol C Tables 4.2.6.8 and 6.1.1.4'
S S 0.1246 0.1234 'International Tables Vol C Tables 4.2.6.8 and 6.1.1.4'

loop_
_geom_angle_atom_site_label_1
_geom_angle_atom_site_label_2
_geom_angle_atom_site_label_3
_geom_angle
_geom_angle_site_symmetry_1
_geom_angle_site_symmetry_3
_geom_angle_publ_flag
C22 Ir1 C42 88.62(5) . . ?
C22 Ir1 N11 80.33(5) . . ?
C42 Ir1 N11 92.85(5) . . ?
C22 Ir1 N31 95.92(5) . . ?
C42 Ir1 N31 79.89(5) . . ?
N11 Ir1 N31 171.96(4) . . ?
C22 Ir1 S1 92.48(4) . . ?
C42 Ir1 S1 175.88(4) . . ?
N11 Ir1 S1 91.25(3) . . ?
N31 Ir1 S1 96.03(3) . . ?
C22 Ir1 Cl1 175.39(4) . . ?
C42 Ir1 Cl1 88.57(4) . . ?
N11 Ir1 Cl1 96.17(3) . . ?
N31 Ir1 Cl1 87.18(3) . . ?
S1 Ir1 Cl1 90.582(11) . . ?
O1 S1 C2 107.03(6) . . ?
O1 S1 C1 106.82(7) . . ?
C2 S1 C1 98.00(7) . . ?
O1 S1 Ir1 116.16(4) . . ?
C2 S1 Ir1 113.52(5) . . ?
C1 S1 Ir1 113.56(5) . . ?
C12 N11 C16 120.74(11) . . ?
C12 N11 Ir1 124.26(8) . . ?
C16 N11 Ir1 114.98(8) . . ?
N13 C12 N11 126.60(12) . . ?
C12 N13 C14 112.34(11) . . ?
N13 C14 N19 127.45(12) . . ?
N13 C14 C15 126.57(11) . . ?
N19 C14 C15 105.98(11) . . ?
N17 C15 C16 132.35(12) . . ?
N17 C15 C14 110.19(11) . . ?
C16 C15 C14 117.46(11) . . ?
N11 C16 C15 116.28(11) . . ?
N11 C16 C21 114.79(11) . . ?
C15 C16 C21 128.93(11) . . ?
C18 N17 C15 103.61(11) . . ?
N17 C18 N19 114.43(12) . . ?
C14 N19 C18 105.78(11) . . ?
C14 N19 C27 126.90(12) . . ?
C18 N19 C27 127.32(11) . . ?
C26 C21 C22 121.89(12) . . ?
C26 C21 C16 123.20(11) . . ?
C22 C21 C16 114.89(11) . . ?
C23 C22 C21 117.15(11) . . ?
C23 C22 Ir1 127.97(9) . . ?
C21 C22 Ir1 114.86(9) . . ?
C24 C23 C22 121.00(12) . . ?
C23 C24 C25 120.89(12) . . ?
C26 C25 C24 119.81(12) . . ?
C25 C26 C21 119.25(12) . . ?
N19 C27 C28 112.34(12) . . ?
C32 N31 C36 120.35(11) . . ?
C32 N31 Ir1 124.87(9) . . ?
C36 N31 Ir1 114.69(8) . . ?
N33 C32 N31 126.63(12) . . ?
C32 N33 C34 112.54(11) . . ?
N33 C34 N39 127.24(12) . . ?
N33 C34 C35 126.51(11) . . ?
N39 C34 C35 106.24(11) . . ?
N37 C35 C36 132.61(12) . . ?
N37 C35 C34 110.11(11) . . ?
C36 C35 C34 117.26(11) . . ?
N31 C36 C35 116.52(11) . . ?
N31 C36 C41 115.13(11) . . ?
C35 C36 C41 128.34(11) . . ?
C38 N37 C35 103.73(11) . . ?
N37 C38 N39 114.21(11) . . ?
C34 N39 C38 105.70(11) . . ?
C34 N39 C47 125.60(11) . . ?
C38 N39 C47 128.70(11) . . ?
C46 C41 C42 122.48(12) . . ?
C46 C41 C36 122.76(11) . . ?
C42 C41 C36 114.74(11) . . ?
C43 C42 C41 116.86(12) . . ?
C43 C42 Ir1 128.44(10) . . ?
C41 C42 Ir1 114.67(9) . . ?
C44 C43 C42 121.09(12) . . ?
C43 C44 C45 120.96(13) . . ?
C46 C45 C44 119.75(13) . . ?
C45 C46 C41 118.84(12) . . ?
N39 C47 C48 111.59(12) . . ?
Cl3 C51 Cl2 110.31(10) . . ?
Cl3 C51 Cl4 110.27(10) . . ?
Cl2 C51 Cl4 110.83(10) . . ?
Cl6 C52 Cl5 111.05(9) . . ?
Cl6 C52 Cl7 110.85(9) . . ?
Cl5 C52 Cl7 109.78(9) . . ?

loop_
_geom_bond_atom_site_label_1
_geom_bond_atom_site_label_2
_geom_bond_distance
_geom_bond_site_symmetry_2
_geom_bond_publ_flag
Ir1 C22 2.0061(12) . ?
Ir1 C42 2.0223(13) . ?
Ir1 N11 2.0582(11) . ?
Ir1 N31 2.0624(11) . ?
Ir1 S1 2.3642(3) . ?
Ir1 Cl1 2.4795(3) . ?
S1 O1 1.4862(10) . ?
S1 C2 1.7813(14) . ?
S1 C1 1.7835(14) . ?
N11 C12 1.3564(16) . ?
N11 C16 1.3722(16) . ?
C12 N13 1.3273(16) . ?
N13 C14 1.3396(17) . ?
C14 N19 1.3668(16) . ?
C14 C15 1.4063(18) . ?
C15 N17 1.3876(16) . ?
C15 C16 1.3934(17) . ?
C16 C21 1.4496(18) . ?
N17 C18 1.3184(18) . ?
C18 N19 1.3714(18) . ?
N19 C27 1.4661(18) . ?
C21 C26 1.4034(18) . ?
C21 C22 1.4176(17) . ?
C22 C23 1.4019(18) . ?
C23 C24 1.3896(19) . ?
C24 C25 1.397(2) . ?
C25 C26 1.3853(19) . ?
C27 C28 1.513(2) . ?
N31 C32 1.3550(17) . ?
N31 C36 1.3691(16) . ?
C32 N33 1.3262(16) . ?
N33 C34 1.3368(16) . ?
C34 N39 1.3645(16) . ?
C34 C35 1.4002(18) . ?
C35 N37 1.3888(16) . ?
C35 C36 1.3983(17) . ?
C36 C41 1.4490(18) . ?
N37 C38 1.3162(17) . ?
C38 N39 1.3743(17) . ?
N39 C47 1.4676(17) . ?
C41 C46 1.4056(18) . ?
C41 C42 1.4129(17) . ?
C42 C43 1.4007(18) . ?
C43 C44 1.392(2) . ?
C44 C45 1.397(2) . ?
C45 C46 1.3874(19) . ?
C47 C48 1.513(2) . ?
C51 Cl3 1.7568(18) . ?
C51 Cl2 1.7603(19) . ?
C51 Cl4 1.7608(19) . ?
C52 Cl6 1.7551(17) . ?
C52 Cl5 1.7573(17) . ?
C52 Cl7 1.7600(18) . ?

loop_
_geom_hbond_atom_site_label_D
_geom_hbond_atom_site_label_H
_geom_hbond_atom_site_label_A
_geom_hbond_distance_DH
_geom_hbond_distance_HA
_geom_hbond_distance_DA
_geom_hbond_angle_DHA
_geom_hbond_site_symmetry_A
_geom_hbond_publ_flag
C2 H2B N17 0.98 2.46 3.3438(19) 149.6 2_676 yes
C12 H12 Cl1 0.95 2.69 3.3705(13) 129.4 . yes
C18 H18 O1 0.95 2.39 3.2549(17) 151.8 2_676 yes
C32 H32 S1 0.95 2.69 3.3292(13) 125.1 . yes
C32 H32 O1 0.95 2.45 3.3030(16) 148.9 . yes
C38 H38 Cl1 0.95 2.79 3.5888(13) 142.0 2_665 yes
C47 H47A Cl1 0.99 2.66 3.5932(14) 157.9 2_665 yes
C51 H51 N33 1.00 2.26 3.168(2) 150.4 . yes
